data_7711694
loop_
_publ_author_name
'Zhang, Juan'
'Zhao, Jun'
'Jin, Bo'
'Peng, Rufang'

_publ_section_title
;
 Gas--solid two-phase flow method for preparing trimesic acid series MOFs
 for catalytic thermal decomposition of ammonium perchlorate
;
_journal_name_full 'Dalton Transactions'
_journal_paper_doi 10.1039/D2DT02303B
_journal_year 2022
_chemical_formula_moiety 'C45 H51 Co3 N6 O24'
_chemical_formula_sum 'C45 H51 Co3 N6 O24'
_chemical_formula_weight 1236.71
_space_group_crystal_system monoclinic
_space_group_IT_number 14
_space_group_name_Hall '-P 2yn'
_space_group_name_H-M_alt 'P 1 21/n 1'
_atom_sites_solution_hydrogens geom
_atom_sites_solution_primary dual
_audit_creation_date 2021-04-24
_audit_creation_method
;
Olex2 1.3
(compiled 2020.11.12 svn.r5f609507 for OlexSys, GUI svn.r6272)
;
_audit_update_record
;
2022-01-10 deposited with the CCDC.	2022-11-01 downloaded from the CCDC.
;
_cell_angle_alpha 90
_cell_angle_beta 90.0070(10)
_cell_angle_gamma 90
_cell_formula_units_Z 4
_cell_length_a 16.6590(6)
_cell_length_b 14.1439(5)
_cell_length_c 28.8454(10)
_cell_measurement_reflns_used 5012
_cell_measurement_temperature 296.15
_cell_measurement_theta_max 27.329
_cell_measurement_theta_min 2.924
_cell_volume 6796.6(4)
_computing_cell_refinement 'SAINT V8.40A (Bruker, 2019)'
_computing_data_reduction 'SAINT V8.40A (Bruker, 2019)'
_computing_molecular_graphics 'Olex2 1.3 (Dolomanov et al., 2009)'
_computing_publication_material 'Olex2 1.3 (Dolomanov et al., 2009)'
_computing_structure_refinement 'SHELXL 2018/3 (Sheldrick, 2015)'
_computing_structure_solution 'SHELXT 2014/5 (Sheldrick, 2014)'
_diffrn_ambient_temperature 296.15
_diffrn_measured_fraction_theta_full 0.999
_diffrn_measured_fraction_theta_max 0.999
_diffrn_measurement_device_type 'Bruker D8 VENTURE'
_diffrn_radiation_type MoK\a
_diffrn_radiation_wavelength 0.71073
_diffrn_reflns_av_R_equivalents 0.0862
_diffrn_reflns_av_unetI/netI 0.1099
_diffrn_reflns_Laue_measured_fraction_full 0.999
_diffrn_reflns_Laue_measured_fraction_max 0.999
_diffrn_reflns_limit_h_max 20
_diffrn_reflns_limit_h_min -20
_diffrn_reflns_limit_k_max 17
_diffrn_reflns_limit_k_min -17
_diffrn_reflns_limit_l_max 0
_diffrn_reflns_limit_l_min -34
_diffrn_reflns_number 24857
_diffrn_reflns_point_group_measured_fraction_full 0.999
_diffrn_reflns_point_group_measured_fraction_max 0.999
_diffrn_reflns_theta_full 25.242
_diffrn_reflns_theta_max 25.350
_diffrn_reflns_theta_min 1.868
_diffrn_source_current 40.0
_diffrn_source_power 2.0
_diffrn_source_voltage 50.0
_exptl_absorpt_coefficient_mu 0.793
_exptl_absorpt_process_details
;
 TWINABS-2012/1 (Bruker,2012) was used for absorption correction.

Final HKLF 4 output contains 91227 reflections, Rint = 0.1000
 (31349 with I > 3sig(I), Rint = 0.0720)
;
_exptl_crystal_density_diffrn 1.209
_exptl_crystal_description block
_exptl_crystal_F_000 2544
_exptl_crystal_size_max 0.12
_exptl_crystal_size_mid 0.1
_exptl_crystal_size_min 0.1
_refine_diff_density_max 1.857
_refine_diff_density_min -1.436
_refine_diff_density_rms 0.165
_refine_ls_extinction_method none
_refine_ls_goodness_of_fit_ref 1.067
_refine_ls_hydrogen_treatment constr
_refine_ls_matrix_type full
_refine_ls_number_parameters 716
_refine_ls_number_reflns 12434
_refine_ls_number_restraints 900
_refine_ls_restrained_S_all 1.047
_refine_ls_R_factor_all 0.1561
_refine_ls_R_factor_gt 0.1353
_refine_ls_shift/su_max 0.006
_refine_ls_shift/su_mean 0.000
_refine_ls_structure_factor_coef Fsqd
_refine_ls_weighting_details 'w=1/[\s^2^(Fo^2^)+(0.1011P)^2^+107.7526P] where P=(Fo^2^+2Fc^2^)/3'
_refine_ls_weighting_scheme calc
_refine_ls_wR_factor_gt 0.3346
_refine_ls_wR_factor_ref 0.3494
_reflns_Friedel_coverage 0.000
_reflns_number_gt 9187
_reflns_number_total 12434
_reflns_threshold_expression 'I > 2\s(I)'
_cod_data_source_file d2dt02303b2.cif
_cod_data_source_block t_a_sq
_cod_database_code 7711694
_shelx_shelxl_version_number 2018/3
_shelx_space_group_comment
;
The symmetry employed for this shelxl refinement is uniquely defined
by the following loop, which should always be used as a source of
symmetry information in preference to the above space-group names.
They are only intended as comments.
;
_shelx_estimated_absorpt_t_max 0.925
_shelx_estimated_absorpt_t_min 0.911
_olex2_refinement_description
;
1. Twinned data refinement
 Scales: 0.656(3)
 0.344(3)
2. Fixed Uiso
 At 1.2 times of:
  All C(H) groups
 At 1.5 times of:
  All C(H,H,H) groups
3. Restrained distances
 N1-C2
 1.45 with sigma of 0.001
 C41-N6
 1.45 with sigma of 0.001
 N4-C28 \\sim N4-C29
 with sigma of 0.02
 N2-C6 \\sim N2-C4
 with sigma of 0.02
 N5-C43 \\sim N5-C44
 with sigma of 0.02
 N1-C2 \\sim N1-C3
 with sigma of 0.02
4. Uiso/Uaniso restraints and constraints
Uanis(C36) \\sim Ueq, Uanis(C23) \\sim Ueq, Uanis(C22) \\sim Ueq, Uanis(C24)
\\sim Ueq, Uanis(C20) \\sim Ueq, Uanis(C32) \\sim Ueq, Uanis(C21) \\sim Ueq,
Uanis(C30) \\sim Ueq, Uanis(C31) \\sim Ueq, Uanis(C34) \\sim Ueq, Uanis(C33)
\\sim Ueq, Uanis(C38) \\sim Ueq, Uanis(C19) \\sim Ueq, Uanis(C8) \\sim Ueq,
Uanis(C25) \\sim Ueq, Uanis(C35) \\sim Ueq, Uanis(C37) \\sim Ueq, Uanis(C26)
\\sim Ueq, Uanis(C014) \\sim Ueq, Uanis(C12) \\sim Ueq, Uanis(C11) \\sim Ueq,
Uanis(C18) \\sim Ueq, Uanis(C9) \\sim Ueq, Uanis(C10) \\sim Ueq, Uanis(C7)
\\sim Ueq, Uanis(C13) \\sim Ueq, Uanis(C14) \\sim Ueq, Uanis(C42) \\sim Ueq,
Uanis(C40) \\sim Ueq, Uanis(C41) \\sim Ueq, Uanis(C15) \\sim Ueq, Uanis(C28)
\\sim Ueq, Uanis(C5) \\sim Ueq, Uanis(C27) \\sim Ueq, Uanis(C3) \\sim Ueq,
Uanis(C39) \\sim Ueq, Uanis(C4) \\sim Ueq, Uanis(C29) \\sim Ueq, Uanis(C17)
\\sim Ueq, Uanis(C6) \\sim Ueq, Uanis(C1) \\sim Ueq, Uanis(C2) \\sim Ueq,
Uanis(C43) \\sim Ueq, Uanis(C44) \\sim Ueq, Uanis(C16) \\sim Ueq: with sigma of
0.01 and sigma for terminal atoms of 0.02
Uanis(C26) \\sim Ueq, Uanis(C25) \\sim Ueq, Uanis(C37) \\sim Ueq, Uanis(O13)
\\sim Ueq, Uanis(O15) \\sim Ueq, Uanis(C21) \\sim Ueq, Uanis(C36) \\sim Ueq,
Uanis(C35) \\sim Ueq, Uanis(C22) \\sim Ueq: with sigma of 0.003 and sigma for
terminal atoms of 0.006
Uanis(O17) \\sim Ueq: with sigma of 0.01 and sigma for terminal atoms of 0.02
Uanis(O7) \\sim Ueq: with sigma of 0.01 and sigma for terminal atoms of 0.02
Uanis(O21) \\sim Ueq, Uanis(O20) \\sim Ueq: with sigma of 0.01 and sigma for
terminal atoms of 0.02
5. Rigid body (RIGU) restrains
 All non-hydrogen atoms
 with sigma for 1-2 distances of 0.004 and sigma for 1-3 distances of 0.004
6.a Aromatic/amide H refined with riding coordinates:
 C36(H36), C22(H22), C24(H24), C20(H20), C32(H32), C34(H34), C014(H014),
 C11(H11), C9(H9), C42(H42), C15(H15), C5(H5), C27(H27), C39(H39), C1(H1)
6.b Idealised Me refined as rotating group:
 C40(H40A,H40B,H40C), C41(H41A,H41B,H41C), C28(H28A,H28B,H28C), C3(H3A,H3B,
 H3C), C4(H4A,H4B,H4C), C29(H29A,H29B,H29C), C17(H17A,H17B,H17C), C6(H6A,H6B,
 H6C), C2(H2A,H2B,H2C), C43(H43A,H43B,H43C), C44(H44A,H44B,H44C), C16(H16A,H16B,
 H16C)
;
_platon_squeeze_void_probe_radius 1.20
_olex2_submission_special_instructions 'No special instructions were received'

loop_
_space_group_symop_operation_xyz
'x, y, z'
'-x+1/2, y+1/2, -z+1/2'
'-x, -y, -z'
'x-1/2, -y-1/2, z-1/2'

loop_
_atom_site_label
_atom_site_type_symbol
_atom_site_fract_x
_atom_site_fract_y
_atom_site_fract_z
_atom_site_U_iso_or_equiv
_atom_site_adp_type
_atom_site_occupancy
_atom_site_site_symmetry_order
_atom_site_calc_flag
_atom_site_refinement_flags_posn
_atom_site_refinement_flags_adp
_atom_site_refinement_flags_occupancy
_atom_site_disorder_assembly
_atom_site_disorder_group
Co2 Co 0.58886(11) 0.72529(16) 0.75578(6) 0.0405(5) Uani 1 1 d . . . . .
Co1 Co 0.07182(10) 0.73759(12) 0.91522(6) 0.0284(4) Uani 1 1 d . . . . .
Co3 Co 1.09003(10) 0.73177(15) 0.57683(5) 0.0338(5) Uani 1 1 d . . . . .
O23 O 0.6444(6) 0.7673(8) 0.4742(3) 0.046(3) Uani 1 1 d . . . . .
C36 C 0.6704(7) 0.7451(7) 0.5689(4) 0.020(2) Uani 1 1 d . U . . .
H36 H 0.617222 0.748214 0.559180 0.024 Uiso 1 1 calc R U . . .
C23 C 0.8316(7) 0.7436(9) 0.9158(5) 0.029(2) Uani 1 1 d . U . . .
O12 O 0.7030(6) 0.7680(8) 1.0393(3) 0.043(2) Uani 1 1 d . . . . .
O13 O 0.9600(6) 0.7518(5) 0.9536(3) 0.0289(18) Uani 1 1 d . U . . .
C22 C 0.7919(8) 0.7510(8) 0.9568(5) 0.027(2) Uani 1 1 d . U . . .
H22 H 0.820116 0.759198 0.984277 0.033 Uiso 1 1 calc R U . . .
O19 O 0.6401(6) 0.7266(11) 0.6911(3) 0.069(4) Uani 1 1 d . . . . .
O15 O 0.9599(5) 0.7430(5) 0.8786(3) 0.0273(18) Uani 1 1 d . U . . .
O21 O 0.9669(6) 0.7319(10) 0.5836(4) 0.064(3) Uani 1 1 d . U . . .
C24 C 0.7931(8) 0.7349(9) 0.8745(4) 0.029(2) Uani 1 1 d . U . . .
H24 H 0.821607 0.736864 0.846815 0.035 Uiso 1 1 calc R U . . .
O18 O 0.5499(6) 0.7384(9) 0.6349(3) 0.061(4) Uani 1 1 d . . . . .
O10 O 0.5883(5) 0.7241(9) 0.8303(3) 0.050(3) Uani 1 1 d . . . . .
C20 C 0.6676(6) 0.7341(9) 0.9176(4) 0.028(2) Uani 1 1 d . U . . .
H20 H 0.611762 0.733140 0.918232 0.033 Uiso 1 1 calc R U . . .
C32 C 0.7678(7) 0.7349(9) 0.6294(4) 0.027(2) Uani 1 1 d . U . . .
H32 H 0.779440 0.731243 0.660853 0.033 Uiso 1 1 calc R U . . .
O11 O 0.5896(6) 0.7427(8) 1.0039(3) 0.050(3) Uani 1 1 d . . . . .
C21 C 0.7081(7) 0.7461(8) 0.9571(4) 0.024(2) Uani 1 1 d . U . . .
C30 C 0.6234(8) 0.7328(10) 0.6507(4) 0.034(3) Uani 1 1 d . U . . .
O5 O 0.4686(6) 0.7388(10) 0.7473(4) 0.071(4) Uani 1 1 d . . . . .
O20 O 0.9263(6) 0.7279(10) 0.6564(3) 0.061(3) Uani 1 1 d . U . . .
O7 O 0.1373(6) 0.7046(9) 0.6417(3) 0.055(3) Uani 1 1 d . U . . .
C31 C 0.6886(8) 0.7382(9) 0.6148(4) 0.026(2) Uani 1 1 d . U . . .
C34 C 0.8134(7) 0.7428(8) 0.5511(4) 0.025(2) Uani 1 1 d . U . . .
H34 H 0.855278 0.743687 0.529735 0.029 Uiso 1 1 calc R U . . .
O9 O 0.7008(5) 0.7172(11) 0.7930(3) 0.065(3) Uani 1 1 d . . . . .
C33 C 0.8293(7) 0.7369(9) 0.5977(4) 0.029(2) Uani 1 1 d . U . . .
C38 C 0.9166(7) 0.7342(10) 0.6141(4) 0.033(2) Uani 1 1 d . U . . .
C19 C 0.7086(8) 0.7227(10) 0.8744(4) 0.034(3) Uani 1 1 d . U . . .
C8 C 0.2323(9) 0.7306(10) 0.7968(4) 0.037(3) Uani 1 1 d . U . . .
O22 O 0.7717(6) 0.7444(8) 0.4578(3) 0.051(3) Uani 1 1 d . . . . .
C25 C 0.6624(8) 0.7517(7) 1.0040(4) 0.024(2) Uani 1 1 d . U . . .
O4 O 0.2723(6) 0.7451(9) 0.8756(3) 0.059(4) Uani 1 1 d . . . . .
O6 O 0.4270(6) 0.7239(10) 0.6765(3) 0.068(4) Uani 1 1 d . . . . .
C35 C 0.7341(8) 0.7474(7) 0.5360(4) 0.023(2) Uani 1 1 d . U . . .
C37 C 0.7135(8) 0.7523(7) 0.4849(4) 0.023(2) Uani 1 1 d . U . . .
O2 O 0.0569(7) 0.5871(9) 0.9221(5) 0.071(3) Uani 1 1 d . . . . .
C26 C 0.9248(7) 0.7466(8) 0.9163(5) 0.029(2) Uani 1 1 d . U . . .
O8 O 0.0529(6) 0.7347(9) 0.6977(4) 0.058(3) Uani 1 1 d . . . . .
C014 C 0.3114(8) 0.7279(10) 0.7817(4) 0.036(3) Uani 1 1 d . U . . .
H014 H 0.352930 0.723776 0.803150 0.043 Uiso 1 1 calc R U . . .
C12 C 0.3292(8) 0.7316(10) 0.7339(4) 0.032(2) Uani 1 1 d . U . . .
C11 C 0.2672(8) 0.7254(10) 0.7020(4) 0.033(3) Uani 1 1 d . U . . .
H11 H 0.278047 0.727272 0.670385 0.039 Uiso 1 1 calc R U . . .
O25 O 1.0828(7) 0.5803(7) 0.5656(3) 0.053(3) Uani 1 1 d . . . . .
C18 C 0.6645(8) 0.7209(10) 0.8298(4) 0.035(2) Uani 1 1 d . U . . .
O1 O 0.0983(8) 0.8789(10) 0.9102(5) 0.079(4) Uani 1 1 d . . . . .
O17 O 0.5690(8) 0.5742(8) 0.7481(5) 0.074(3) Uani 1 1 d . U . . .
C9 C 0.1723(8) 0.7275(10) 0.7653(4) 0.036(3) Uani 1 1 d . U . . .
H9 H 0.119360 0.732753 0.775152 0.043 Uiso 1 1 calc R U . . .
C10 C 0.1892(8) 0.7164(10) 0.7175(4) 0.034(3) Uani 1 1 d . U . . .
O3 O 0.1447(6) 0.7151(11) 0.8594(3) 0.069(4) Uani 1 1 d . . . . .
O24 O 1.0906(11) 0.8702(9) 0.5953(5) 0.091(5) Uani 1 1 d . . . . .
C7 C 0.2147(8) 0.7279(11) 0.8475(5) 0.040(3) Uani 1 1 d . U . . .
C13 C 0.4143(8) 0.7320(10) 0.7190(4) 0.035(2) Uani 1 1 d . U . . .
C14 C 0.1211(8) 0.7243(11) 0.6822(4) 0.039(3) Uani 1 1 d . U . . .
O16 O 0.6053(9) 0.8691(10) 0.7568(6) 0.095(4) Uani 1 1 d . . . . .
N2 N 0.1019(8) 0.4413(9) 0.9236(5) 0.060(3) Uani 1 1 d D . . . .
N4 N 0.6065(10) 0.4285(11) 0.7422(6) 0.080(4) Uani 1 1 d D . . . .
N3 N 0.5806(10) 1.0196(11) 0.7335(5) 0.067(3) Uani 1 1 d . . . . .
N6 N 1.0546(9) 0.4324(10) 0.5888(5) 0.071(4) Uani 1 1 d D . . . .
N1 N 0.0926(9) 1.0306(11) 0.9301(4) 0.070(4) Uani 1 1 d D . . . .
C42 C 1.0876(13) 0.9306(16) 0.5711(8) 0.080(5) Uani 1 1 d . U . . .
H42 H 1.100153 0.920960 0.540089 0.096 Uiso 1 1 calc R U . . .
C40 C 1.0469(16) 0.3695(16) 0.6278(8) 0.105(7) Uani 1 1 d . U . . .
H40A H 0.994199 0.342108 0.627923 0.158 Uiso 1 1 calc R U . . .
H40B H 1.055104 0.404250 0.655999 0.158 Uiso 1 1 calc R U . . .
H40C H 1.086355 0.320230 0.625494 0.158 Uiso 1 1 calc R U . . .
C41 C 1.0506(14) 0.3873(14) 0.5437(5) 0.089(6) Uani 1 1 d D U . . .
H41A H 1.092880 0.341502 0.541093 0.134 Uiso 1 1 calc R U . . .
H41B H 1.056640 0.434200 0.519886 0.134 Uiso 1 1 calc R U . . .
H41C H 0.999642 0.356409 0.540257 0.134 Uiso 1 1 calc R U . . .
C15 C 0.5661(11) 0.9247(12) 0.7378(6) 0.059(4) Uani 1 1 d . U . . .
H15 H 0.519507 0.902200 0.723818 0.071 Uiso 1 1 calc R U . . .
C28 C 0.6646(15) 0.3592(18) 0.7571(10) 0.114(8) Uani 1 1 d D U . . .
H28A H 0.692519 0.334593 0.730661 0.170 Uiso 1 1 calc R U . . .
H28B H 0.637601 0.308635 0.772915 0.170 Uiso 1 1 calc R U . . .
H28C H 0.702345 0.388446 0.777823 0.170 Uiso 1 1 calc R U . . .
C5 C 0.1086(10) 0.5267(12) 0.9136(5) 0.054(3) Uani 1 1 d . U . . .
H5 H 0.155406 0.546128 0.898793 0.065 Uiso 1 1 calc R U . . .
C27 C 0.6080(13) 0.5148(14) 0.7574(7) 0.076(5) Uani 1 1 d . U . . .
H27 H 0.647543 0.528013 0.779181 0.091 Uiso 1 1 calc R U . . .
C3 C 0.0417(15) 1.0935(15) 0.9548(8) 0.106(7) Uani 1 1 d D U . . .
H3A H -0.009931 1.064571 0.959123 0.159 Uiso 1 1 calc R U . . .
H3B H 0.035596 1.151052 0.937582 0.159 Uiso 1 1 calc R U . . .
H3C H 0.065000 1.107180 0.984515 0.159 Uiso 1 1 calc R U . . .
N5 N 1.0655(12) 1.0215(15) 0.5858(7) 0.106(6) Uani 1 1 d D . . . .
C39 C 1.0676(9) 0.5182(11) 0.5938(5) 0.050(3) Uani 1 1 d . U . . .
H39 H 1.065559 0.538909 0.624391 0.060 Uiso 1 1 calc R U . . .
C4 C 0.0398(14) 0.4041(16) 0.9539(8) 0.095(7) Uani 1 1 d D U . . .
H4A H 0.061333 0.395337 0.984514 0.143 Uiso 1 1 calc R U . . .
H4B H 0.021262 0.344480 0.942129 0.143 Uiso 1 1 calc R U . . .
H4C H -0.004253 0.447771 0.955219 0.143 Uiso 1 1 calc R U . . .
C29 C 0.5454(14) 0.3903(13) 0.7124(9) 0.096(7) Uani 1 1 d D U . . .
H29A H 0.565570 0.334861 0.697172 0.144 Uiso 1 1 calc R U . . .
H29B H 0.530636 0.436639 0.689683 0.144 Uiso 1 1 calc R U . . .
H29C H 0.499199 0.373843 0.730619 0.144 Uiso 1 1 calc R U . . .
C17 C 0.5248(15) 1.0897(16) 0.7135(9) 0.105(7) Uani 1 1 d . U . . .
H17A H 0.552130 1.125841 0.690202 0.158 Uiso 1 1 calc R U . . .
H17B H 0.506132 1.131242 0.737537 0.158 Uiso 1 1 calc R U . . .
H17C H 0.479912 1.057568 0.699861 0.158 Uiso 1 1 calc R U . . .
C6 C 0.1620(14) 0.3697(14) 0.9086(8) 0.096(7) Uani 1 1 d D U . . .
H6A H 0.146601 0.344411 0.878987 0.143 Uiso 1 1 calc R U . . .
H6B H 0.164222 0.319516 0.930960 0.143 Uiso 1 1 calc R U . . .
H6C H 0.213785 0.398908 0.906086 0.143 Uiso 1 1 calc R U . . .
C1 C 0.0633(14) 0.9443(15) 0.9251(7) 0.076(5) Uani 1 1 d . U . . .
H1 H 0.010374 0.934498 0.934134 0.092 Uiso 1 1 calc R U . . .
C2 C 0.1767(10) 1.052(2) 0.9221(12) 0.162(11) Uani 1 1 d D U . . .
H2A H 0.181950 1.115298 0.911037 0.242 Uiso 1 1 calc R U . . .
H2B H 0.197895 1.008657 0.899436 0.242 Uiso 1 1 calc R U . . .
H2C H 0.205888 1.044757 0.950613 0.242 Uiso 1 1 calc R U . . .
C43 C 1.051(2) 1.098(2) 0.5522(10) 0.140(10) Uani 1 1 d D U . . .
H43A H 1.084574 1.151396 0.559809 0.210 Uiso 1 1 calc R U . . .
H43B H 0.995845 1.116873 0.553384 0.210 Uiso 1 1 calc R U . . .
H43C H 1.063985 1.076451 0.521574 0.210 Uiso 1 1 calc R U . . .
C44 C 1.042(2) 1.062(2) 0.6295(10) 0.151(10) Uani 1 1 d D U . . .
H44A H 0.985854 1.074793 0.629278 0.226 Uiso 1 1 calc R U . . .
H44B H 1.071407 1.119807 0.634303 0.226 Uiso 1 1 calc R U . . .
H44C H 1.054663 1.018380 0.653968 0.226 Uiso 1 1 calc R U . . .
C16 C 0.6507(13) 1.0654(14) 0.7509(9) 0.092(6) Uani 1 1 d . U . . .
H16A H 0.635741 1.123253 0.765978 0.138 Uiso 1 1 calc R U . . .
H16B H 0.686445 1.079028 0.725659 0.138 Uiso 1 1 calc R U . . .
H16C H 0.677112 1.024651 0.772708 0.138 Uiso 1 1 calc R U . . .

loop_
_atom_site_aniso_label
_atom_site_aniso_U_11
_atom_site_aniso_U_22
_atom_site_aniso_U_33
_atom_site_aniso_U_23
_atom_site_aniso_U_13
_atom_site_aniso_U_12
Co2 0.0207(9) 0.0788(12) 0.0220(9) 0.0007(9) 0.0009(8) 0.0048(9)
Co1 0.0255(8) 0.0314(8) 0.0283(8) -0.0033(6) -0.0022(8) 0.0003(8)
Co3 0.0219(8) 0.0645(12) 0.0149(8) -0.0006(8) 0.0022(7) -0.0071(9)
O23 0.030(4) 0.085(8) 0.022(4) -0.006(5) 0.001(3) 0.003(4)
C36 0.020(3) 0.016(3) 0.023(3) 0.002(2) 0.000(2) -0.002(2)
C23 0.030(4) 0.032(6) 0.027(4) 0.004(4) -0.001(3) -0.006(4)
O12 0.033(5) 0.072(7) 0.023(4) 0.004(4) 0.001(3) -0.004(5)
O13 0.030(3) 0.024(3) 0.033(3) -0.002(2) 0.000(2) 0.000(2)
C22 0.029(3) 0.024(3) 0.028(3) -0.001(3) -0.003(2) 0.000(3)
O19 0.015(5) 0.170(12) 0.021(4) 0.005(5) 0.003(3) -0.003(6)
O15 0.029(3) 0.022(3) 0.031(3) 0.003(2) 0.000(2) -0.002(2)
O21 0.030(4) 0.122(8) 0.041(5) -0.002(5) 0.007(4) 0.004(5)
C24 0.027(4) 0.035(6) 0.026(4) 0.002(4) 0.001(4) 0.004(4)
O18 0.017(4) 0.139(11) 0.025(5) 0.018(6) 0.002(3) -0.003(5)
O10 0.017(4) 0.114(8) 0.020(4) 0.000(5) 0.001(3) 0.002(5)
C20 0.022(4) 0.037(6) 0.024(4) 0.013(4) 0.002(3) 0.002(4)
C32 0.022(4) 0.040(6) 0.020(4) 0.002(4) 0.002(3) -0.002(4)
O11 0.029(4) 0.087(8) 0.034(5) -0.003(5) 0.002(4) 0.002(5)
C21 0.026(3) 0.021(3) 0.026(3) -0.001(2) -0.002(2) 0.000(2)
C30 0.022(4) 0.052(6) 0.027(4) 0.005(5) -0.001(3) 0.004(5)
O5 0.023(4) 0.150(11) 0.038(5) -0.009(7) 0.001(4) 0.006(5)
O20 0.018(5) 0.135(9) 0.028(4) 0.010(5) -0.004(3) -0.011(5)
O7 0.045(5) 0.091(7) 0.028(4) -0.005(4) -0.012(4) 0.001(5)
C31 0.026(4) 0.030(5) 0.022(4) 0.001(4) 0.003(3) 0.000(4)
C34 0.024(4) 0.028(6) 0.021(4) 0.000(4) 0.004(3) 0.003(4)
O9 0.016(4) 0.159(11) 0.022(4) -0.010(5) -0.002(3) 0.000(6)
C33 0.020(4) 0.044(6) 0.023(4) 0.000(4) 0.001(3) -0.001(4)
C38 0.021(4) 0.050(6) 0.030(4) 0.006(4) 0.001(3) 0.011(5)
C19 0.028(4) 0.049(6) 0.025(4) -0.006(5) -0.004(4) -0.002(5)
C8 0.032(5) 0.051(6) 0.028(4) -0.008(5) -0.001(3) -0.010(5)
O22 0.033(5) 0.091(9) 0.029(5) 0.006(5) -0.001(4) 0.008(5)
C25 0.028(3) 0.019(3) 0.026(3) 0.000(2) -0.001(2) 0.002(2)
O4 0.032(5) 0.121(11) 0.025(5) -0.004(5) 0.000(4) -0.011(5)
O6 0.018(5) 0.160(12) 0.025(4) 0.012(5) 0.007(4) -0.012(6)
C35 0.025(3) 0.020(3) 0.025(3) 0.000(2) 0.001(2) 0.000(2)
C37 0.029(3) 0.015(3) 0.025(3) 0.000(2) 0.001(2) -0.001(2)
O2 0.051(6) 0.064(6) 0.098(9) -0.018(6) -0.001(6) 0.009(5)
C26 0.031(3) 0.025(3) 0.031(3) 0.002(2) -0.001(2) 0.001(3)
O8 0.026(4) 0.116(10) 0.032(5) 0.001(6) -0.008(4) 0.002(5)
C014 0.034(5) 0.050(6) 0.023(4) 0.008(5) 0.002(4) 0.001(5)
C12 0.030(4) 0.042(6) 0.025(4) -0.010(4) 0.003(3) 0.000(5)
C11 0.030(4) 0.054(6) 0.015(4) -0.002(5) 0.004(3) 0.006(5)
O25 0.078(8) 0.035(5) 0.047(5) 0.006(4) -0.006(5) -0.012(5)
C18 0.022(4) 0.054(6) 0.028(4) 0.000(5) 0.003(3) 0.002(5)
O1 0.079(9) 0.082(7) 0.076(8) -0.028(7) 0.003(7) -0.009(6)
O17 0.090(7) 0.051(5) 0.081(7) -0.007(5) -0.001(6) -0.006(5)
C9 0.027(5) 0.054(6) 0.026(4) 0.009(5) 0.005(4) -0.007(5)
C10 0.032(4) 0.045(6) 0.025(4) -0.003(5) 0.000(4) 0.000(5)
O3 0.025(4) 0.156(11) 0.026(5) -0.003(6) 0.010(4) -0.007(6)
O24 0.161(14) 0.048(6) 0.066(7) -0.021(5) 0.006(8) -0.005(7)
C7 0.025(4) 0.059(7) 0.036(5) 0.004(5) -0.001(4) 0.002(5)
C13 0.029(4) 0.047(6) 0.029(4) 0.010(4) 0.001(4) 0.001(5)
C14 0.031(4) 0.060(7) 0.026(4) 0.008(5) 0.000(4) -0.006(5)
O16 0.084(9) 0.086(8) 0.115(10) 0.027(7) -0.011(8) 0.018(6)
N2 0.076(9) 0.042(5) 0.063(8) -0.014(5) -0.012(6) 0.005(5)
N4 0.098(11) 0.055(6) 0.085(10) -0.011(7) 0.025(8) -0.007(6)
N3 0.076(9) 0.069(6) 0.057(8) 0.007(6) 0.020(7) 0.010(6)
N6 0.064(9) 0.047(6) 0.100(9) 0.017(6) 0.001(8) -0.008(6)
N1 0.111(10) 0.061(7) 0.040(7) 0.004(6) -0.023(7) -0.014(7)
C42 0.080(9) 0.077(7) 0.083(8) 0.005(6) 0.000(7) -0.006(7)
C40 0.123(15) 0.080(11) 0.114(12) 0.039(10) 0.001(12) -0.013(11)
C41 0.094(13) 0.063(10) 0.111(10) -0.007(8) -0.007(10) 0.007(10)
C15 0.063(7) 0.056(6) 0.058(7) -0.003(5) 0.004(6) 0.011(5)
C28 0.111(13) 0.108(12) 0.122(15) 0.005(12) 0.000(12) 0.013(10)
C5 0.060(7) 0.053(5) 0.049(7) -0.004(5) -0.003(6) 0.009(5)
C27 0.082(8) 0.067(6) 0.079(9) 0.001(6) 0.001(7) -0.001(6)
C3 0.142(14) 0.067(10) 0.108(14) -0.028(10) -0.008(11) -0.015(10)
N5 0.095(13) 0.083(9) 0.141(14) -0.002(9) 0.026(13) 0.006(10)
C39 0.052(7) 0.046(5) 0.053(6) 0.010(4) 0.001(6) 0.003(5)
C4 0.105(12) 0.080(12) 0.101(13) 0.023(10) 0.013(10) 0.009(10)
C29 0.108(13) 0.043(9) 0.137(15) -0.013(9) -0.009(10) 0.016(9)
C17 0.112(13) 0.074(11) 0.130(15) 0.017(11) -0.005(12) 0.022(10)
C6 0.109(13) 0.060(10) 0.117(14) 0.017(10) 0.016(11) 0.029(9)
C1 0.083(8) 0.073(6) 0.074(9) -0.011(7) -0.001(7) -0.001(6)
C2 0.128(12) 0.174(19) 0.18(2) -0.009(16) 0.016(14) -0.046(12)
C43 0.149(18) 0.108(13) 0.163(15) 0.010(12) 0.007(15) 0.011(14)
C44 0.149(19) 0.166(18) 0.137(13) -0.034(12) 0.000(14) 0.007(15)
C16 0.100(11) 0.060(9) 0.116(14) 0.006(11) -0.008(10) 0.007(8)

loop_
_atom_type_symbol
_atom_type_description
_atom_type_scat_dispersion_real
_atom_type_scat_dispersion_imag
_atom_type_scat_source
C C 0.0033 0.0016 'International Tables Vol C Tables 4.2.6.8 and 6.1.1.4'
H H 0.0000 0.0000 'International Tables Vol C Tables 4.2.6.8 and 6.1.1.4'
Co Co 0.3494 0.9721 'International Tables Vol C Tables 4.2.6.8 and 6.1.1.4'
N N 0.0061 0.0033 'International Tables Vol C Tables 4.2.6.8 and 6.1.1.4'
O O 0.0106 0.0060 'International Tables Vol C Tables 4.2.6.8 and 6.1.1.4'

loop_
_geom_angle_atom_site_label_1
_geom_angle_atom_site_label_2
_geom_angle_atom_site_label_3
_geom_angle
_geom_angle_site_symmetry_1
_geom_angle_site_symmetry_3
_geom_angle_publ_flag
O19 Co2 O10 155.7(4) . . ?
O19 Co2 O9 95.3(4) . . ?
O19 Co2 C18 124.9(4) . . ?
O19 Co2 O17 88.8(6) . . ?
O10 Co2 O9 60.4(3) . . ?
O10 Co2 C18 30.8(4) . . ?
O10 Co2 O17 95.4(5) . . ?
O5 Co2 O19 107.5(4) . . ?
O5 Co2 O10 96.7(4) . . ?
O5 Co2 O9 157.0(4) . . ?
O5 Co2 C18 127.5(4) . . ?
O5 Co2 O17 86.0(5) . . ?
O5 Co2 O16 92.3(6) . . ?
O9 Co2 C18 29.6(4) . . ?
O9 Co2 O17 97.5(6) . . ?
O17 Co2 C18 98.1(5) . . ?
O16 Co2 O19 87.0(6) . . ?
O16 Co2 O10 89.7(6) . . ?
O16 Co2 O9 86.0(6) . . ?
O16 Co2 C18 86.9(6) . . ?
O16 Co2 O17 174.8(6) . . ?
O23 Co1 O13 94.8(4) 4_576 1_455 ?
O23 Co1 O15 155.0(4) 4_576 1_455 ?
O23 Co1 O2 87.7(5) 4_576 . ?
O23 Co1 C26 124.7(4) 4_576 1_455 ?
O13 Co1 C26 30.0(4) 1_455 1_455 ?
O15 Co1 O13 60.2(3) 1_455 1_455 ?
O15 Co1 O2 88.9(4) 1_455 . ?
O15 Co1 C26 30.3(4) 1_455 1_455 ?
O2 Co1 O13 86.9(4) . 1_455 ?
O2 Co1 C26 86.3(4) . 1_455 ?
O1 Co1 O23 88.0(5) . 4_576 ?
O1 Co1 O13 97.4(4) . 1_455 ?
O1 Co1 O15 96.7(4) . 1_455 ?
O1 Co1 O2 174.1(5) . . ?
O1 Co1 C26 99.5(5) . 1_455 ?
O3 Co1 O23 107.0(4) . 4_576 ?
O3 Co1 O13 157.7(4) . 1_455 ?
O3 Co1 O15 97.7(4) . 1_455 ?
O3 Co1 O2 89.2(6) . . ?
O3 Co1 C26 127.8(4) . 1_455 ?
O3 Co1 O1 88.2(6) . . ?
O12 Co3 C25 30.7(4) 4_675 4_675 ?
O21 Co3 O12 155.5(4) . 4_675 ?
O21 Co3 O11 95.2(5) . 4_675 ?
O21 Co3 O7 107.1(5) . 1_655 ?
O21 Co3 C25 125.1(5) . 4_675 ?
O21 Co3 O25 87.7(5) . . ?
O11 Co3 O12 60.7(4) 4_675 4_675 ?
O11 Co3 C25 30.0(4) 4_675 4_675 ?
O11 Co3 O25 91.1(4) 4_675 . ?
O7 Co3 O12 97.0(4) 1_655 4_675 ?
O7 Co3 O11 157.7(4) 1_655 4_675 ?
O7 Co3 C25 127.7(4) 1_655 4_675 ?
O7 Co3 O25 88.4(4) 1_655 . ?
O25 Co3 O12 88.6(4) . 4_675 ?
O25 Co3 C25 89.6(4) . 4_675 ?
O24 Co3 O12 97.2(6) . 4_675 ?
O24 Co3 O21 88.8(7) . . ?
O24 Co3 O11 95.5(5) . 4_675 ?
O24 Co3 O7 86.5(6) . 1_655 ?
O24 Co3 C25 97.6(5) . 4_675 ?
O24 Co3 O25 172.7(5) . . ?
C37 O23 Co1 138.8(9) . 4_675 ?
C31 C36 H36 120.5 . . ?
C31 C36 C35 118.9(11) . . ?
C35 C36 H36 120.5 . . ?
C22 C23 C26 118.4(12) . . ?
C24 C23 C22 122.6(11) . . ?
C24 C23 C26 118.9(12) . . ?
C25 O12 Co3 86.3(8) . 4_576 ?
C26 O13 Co1 87.5(8) . 1_655 ?
C23 C22 H22 120.3 . . ?
C23 C22 C21 119.3(12) . . ?
C21 C22 H22 120.3 . . ?
C30 O19 Co2 141.8(9) . . ?
C26 O15 Co1 88.8(7) . 1_655 ?
C38 O21 Co3 139.0(11) . . ?
C23 C24 H24 120.6 . . ?
C23 C24 C19 118.8(12) . . ?
C19 C24 H24 120.6 . . ?
C18 O10 Co2 89.1(7) . . ?
C21 C20 H20 119.5 . . ?
C21 C20 C19 121.1(10) . . ?
C19 C20 H20 119.5 . . ?
C31 C32 H32 119.8 . . ?
C33 C32 H32 119.8 . . ?
C33 C32 C31 120.5(11) . . ?
C25 O11 Co3 88.6(8) . 4_576 ?
C22 C21 C25 119.6(11) . . ?
C20 C21 C22 120.3(12) . . ?
C20 C21 C25 120.0(11) . . ?
O19 C30 O18 124.0(12) . . ?
O19 C30 C31 120.4(12) . . ?
O18 C30 C31 115.6(11) . . ?
C13 O5 Co2 143.6(10) . . ?
C14 O7 Co3 137.3(11) . 1_455 ?
C36 C31 C32 120.6(12) . . ?
C36 C31 C30 121.0(11) . . ?
C32 C31 C30 118.4(11) . . ?
C33 C34 H34 120.3 . . ?
C33 C34 C35 119.5(12) . . ?
C35 C34 H34 120.3 . . ?
C18 O9 Co2 90.2(8) . . ?
C32 C33 C34 120.6(12) . . ?
C32 C33 C38 120.2(11) . . ?
C34 C33 C38 119.2(11) . . ?
O21 C38 O20 128.6(13) . . ?
O21 C38 C33 115.5(12) . . ?
O20 C38 C33 115.6(11) . . ?
C24 C19 C20 117.2(11) . . ?
C24 C19 C18 119.7(11) . . ?
C20 C19 C18 121.5(11) . . ?
C014 C8 C7 119.5(12) . . ?
C9 C8 C014 119.3(12) . . ?
C9 C8 C7 120.9(12) . . ?
O12 C25 Co3 63.0(7) . 4_576 ?
O12 C25 C21 117.0(11) . . ?
O11 C25 Co3 61.3(7) . 4_576 ?
O11 C25 O12 124.3(13) . . ?
O11 C25 C21 118.7(11) . . ?
C21 C25 Co3 177.4(8) . 4_576 ?
C36 C35 C37 118.7(11) . . ?
C34 C35 C36 119.8(11) . . ?
C34 C35 C37 121.4(11) . . ?
O23 C37 O22 126.5(12) . . ?
O23 C37 C35 118.1(11) . . ?
O22 C37 C35 115.3(11) . . ?
C5 O2 Co1 125.8(12) . . ?
C23 C26 Co1 175.3(9) . 1_655 ?
O13 C26 Co1 62.5(7) . 1_655 ?
O13 C26 C23 119.1(12) . . ?
O13 C26 O15 123.3(11) . . ?
O15 C26 Co1 61.0(6) . 1_655 ?
O15 C26 C23 117.5(12) . . ?
C8 C014 H014 119.8 . . ?
C8 C014 C12 120.3(13) . . ?
C12 C014 H014 119.8 . . ?
C014 C12 C13 118.9(12) . . ?
C11 C12 C014 119.3(12) . . ?
C11 C12 C13 121.5(11) . . ?
C12 C11 H11 120.3 . . ?
C10 C11 C12 119.5(11) . . ?
C10 C11 H11 120.3 . . ?
C39 O25 Co3 128.4(10) . . ?
O10 C18 Co2 60.1(7) . . ?
O10 C18 C19 118.9(11) . . ?
O9 C18 Co2 60.3(7) . . ?
O9 C18 O10 120.4(12) . . ?
O9 C18 C19 120.7(12) . . ?
C19 C18 Co2 177.4(11) . . ?
C1 O1 Co1 129.4(16) . . ?
C27 O17 Co2 129.7(15) . . ?
C8 C9 H9 119.6 . . ?
C8 C9 C10 120.7(13) . . ?
C10 C9 H9 119.6 . . ?
C11 C10 C9 119.5(12) . . ?
C11 C10 C14 118.4(11) . . ?
C9 C10 C14 119.5(12) . . ?
C7 O3 Co1 139.7(11) . . ?
C42 O24 Co3 125.4(16) . . ?
O4 C7 C8 118.0(12) . . ?
O3 C7 C8 117.7(12) . . ?
O3 C7 O4 124.2(13) . . ?
O5 C13 O6 122.5(13) . . ?
O5 C13 C12 121.1(12) . . ?
O6 C13 C12 116.4(11) . . ?
O7 C14 C10 116.9(13) . . ?
O8 C14 O7 125.0(13) . . ?
O8 C14 C10 117.0(11) . . ?
C15 O16 Co2 126.2(15) . . ?
C5 N2 C4 123.7(16) . . ?
C5 N2 C6 122.0(16) . . ?
C4 N2 C6 114.0(16) . . ?
C27 N4 C28 122(2) . . ?
C27 N4 C29 124.7(17) . . ?
C29 N4 C28 113.5(17) . . ?
C15 N3 C17 125.6(18) . . ?
C15 N3 C16 123.9(17) . . ?
C16 N3 C17 110.4(17) . . ?
C40 N6 C41 115.2(16) . . ?
C39 N6 C40 121.9(17) . . ?
C39 N6 C41 122.9(16) . . ?
C3 N1 C2 122(2) . . ?
C1 N1 C3 114.3(17) . . ?
C1 N1 C2 122(2) . . ?
O24 C42 H42 119.0 . . ?
O24 C42 N5 122(2) . . ?
N5 C42 H42 119.0 . . ?
N6 C40 H40A 109.5 . . ?
N6 C40 H40B 109.5 . . ?
N6 C40 H40C 109.5 . . ?
H40A C40 H40B 109.5 . . ?
H40A C40 H40C 109.5 . . ?
H40B C40 H40C 109.5 . . ?
N6 C41 H41A 109.5 . . ?
N6 C41 H41B 109.5 . . ?
N6 C41 H41C 109.5 . . ?
H41A C41 H41B 109.5 . . ?
H41A C41 H41C 109.5 . . ?
H41B C41 H41C 109.5 . . ?
O16 C15 N3 127(2) . . ?
O16 C15 H15 116.3 . . ?
N3 C15 H15 116.3 . . ?
N4 C28 H28A 109.5 . . ?
N4 C28 H28B 109.5 . . ?
N4 C28 H28C 109.5 . . ?
H28A C28 H28B 109.5 . . ?
H28A C28 H28C 109.5 . . ?
H28B C28 H28C 109.5 . . ?
O2 C5 N2 124.1(17) . . ?
O2 C5 H5 118.0 . . ?
N2 C5 H5 118.0 . . ?
O17 C27 N4 129(2) . . ?
O17 C27 H27 115.5 . . ?
N4 C27 H27 115.5 . . ?
N1 C3 H3A 109.5 . . ?
N1 C3 H3B 109.5 . . ?
N1 C3 H3C 109.5 . . ?
H3A C3 H3B 109.5 . . ?
H3A C3 H3C 109.5 . . ?
H3B C3 H3C 109.5 . . ?
C42 N5 C43 121(2) . . ?
C42 N5 C44 134(2) . . ?
C44 N5 C43 104(2) . . ?
O25 C39 N6 131.3(16) . . ?
O25 C39 H39 114.3 . . ?
N6 C39 H39 114.3 . . ?
N2 C4 H4A 109.5 . . ?
N2 C4 H4B 109.5 . . ?
N2 C4 H4C 109.5 . . ?
H4A C4 H4B 109.5 . . ?
H4A C4 H4C 109.5 . . ?
H4B C4 H4C 109.5 . . ?
N4 C29 H29A 109.5 . . ?
N4 C29 H29B 109.5 . . ?
N4 C29 H29C 109.5 . . ?
H29A C29 H29B 109.5 . . ?
H29A C29 H29C 109.5 . . ?
H29B C29 H29C 109.5 . . ?
N3 C17 H17A 109.5 . . ?
N3 C17 H17B 109.5 . . ?
N3 C17 H17C 109.5 . . ?
H17A C17 H17B 109.5 . . ?
H17A C17 H17C 109.5 . . ?
H17B C17 H17C 109.5 . . ?
N2 C6 H6A 109.5 . . ?
N2 C6 H6B 109.5 . . ?
N2 C6 H6C 109.5 . . ?
H6A C6 H6B 109.5 . . ?
H6A C6 H6C 109.5 . . ?
H6B C6 H6C 109.5 . . ?
O1 C1 N1 126(2) . . ?
O1 C1 H1 117.2 . . ?
N1 C1 H1 117.2 . . ?
N1 C2 H2A 109.5 . . ?
N1 C2 H2B 109.5 . . ?
N1 C2 H2C 109.5 . . ?
H2A C2 H2B 109.5 . . ?
H2A C2 H2C 109.5 . . ?
H2B C2 H2C 109.5 . . ?
N5 C43 H43A 109.5 . . ?
N5 C43 H43B 109.5 . . ?
N5 C43 H43C 109.5 . . ?
H43A C43 H43B 109.5 . . ?
H43A C43 H43C 109.5 . . ?
H43B C43 H43C 109.5 . . ?
N5 C44 H44A 109.5 . . ?
N5 C44 H44B 109.5 . . ?
N5 C44 H44C 109.5 . . ?
H44A C44 H44B 109.5 . . ?
H44A C44 H44C 109.5 . . ?
H44B C44 H44C 109.5 . . ?
N3 C16 H16A 109.5 . . ?
N3 C16 H16B 109.5 . . ?
N3 C16 H16C 109.5 . . ?
H16A C16 H16B 109.5 . . ?
H16A C16 H16C 109.5 . . ?
H16B C16 H16C 109.5 . . ?

loop_
_geom_bond_atom_site_label_1
_geom_bond_atom_site_label_2
_geom_bond_distance
_geom_bond_site_symmetry_2
_geom_bond_publ_flag
Co2 O19 2.053(10) . ?
Co2 O10 2.151(8) . ?
Co2 O5 2.028(11) . ?
Co2 O9 2.154(9) . ?
Co2 C18 2.480(13) . ?
Co2 O17 2.174(12) . ?
Co2 O16 2.053(15) . ?
Co1 O23 2.088(10) 4_576 ?
Co1 O13 2.177(9) 1_455 ?
Co1 O15 2.144(9) 1_455 ?
Co1 O2 2.151(13) . ?
Co1 C26 2.452(12) 1_455 ?
Co1 O1 2.052(15) . ?
Co1 O3 2.041(10) . ?
Co3 O12 2.172(9) 4_675 ?
Co3 O21 2.061(10) . ?
Co3 O11 2.135(10) 4_675 ?
Co3 O7 2.066(9) 1_655 ?
Co3 C25 2.433(13) 4_675 ?
Co3 O25 2.170(10) . ?
Co3 O24 2.030(12) . ?
O23 C37 1.210(16) . ?
C36 H36 0.9300 . ?
C36 C31 1.361(17) . ?
C36 C35 1.425(16) . ?
C23 C22 1.359(19) . ?
C23 C24 1.358(18) . ?
C23 C26 1.554(16) . ?
O12 C25 1.245(15) . ?
O13 C26 1.228(16) . ?
C22 H22 0.9300 . ?
C22 C21 1.396(17) . ?
O19 C30 1.199(17) . ?
O15 C26 1.236(15) . ?
O21 C38 1.216(17) . ?
C24 H24 0.9300 . ?
C24 C19 1.418(17) . ?
O18 C30 1.310(16) . ?
O10 C18 1.271(15) . ?
C20 H20 0.9300 . ?
C20 C21 1.335(18) . ?
C20 C19 1.431(17) . ?
C32 H32 0.9300 . ?
C32 C31 1.387(17) . ?
C32 C33 1.373(17) . ?
O11 C25 1.219(16) . ?
C21 C25 1.554(18) . ?
C30 C31 1.504(17) . ?
O5 C13 1.221(17) . ?
O20 C38 1.234(15) . ?
O7 C14 1.231(17) . ?
C34 H34 0.9300 . ?
C34 C33 1.373(17) . ?
C34 C35 1.392(18) . ?
O9 C18 1.223(15) . ?
C33 C38 1.529(17) . ?
C19 C18 1.480(18) . ?
C8 C014 1.390(19) . ?
C8 C9 1.350(19) . ?
C8 C7 1.492(19) . ?
O22 C37 1.251(16) . ?
O4 C7 1.278(17) . ?
O6 C13 1.250(16) . ?
C35 C37 1.516(17) . ?
O2 C5 1.238(19) . ?
O8 C14 1.230(17) . ?
C014 H014 0.9300 . ?
C014 C12 1.411(17) . ?
C12 C11 1.385(18) . ?
C12 C13 1.481(18) . ?
C11 H11 0.9300 . ?
C11 C10 1.380(18) . ?
O25 C39 1.223(17) . ?
O1 C1 1.17(2) . ?
O17 C27 1.10(2) . ?
C9 H9 0.9300 . ?
C9 C10 1.416(17) . ?
C10 C14 1.529(18) . ?
O3 C7 1.230(17) . ?
O24 C42 1.10(2) . ?
O16 C15 1.16(2) . ?
N2 C5 1.25(2) . ?
N2 C4 1.454(19) . ?
N2 C6 1.489(18) . ?
N4 C28 1.44(2) . ?
N4 C27 1.30(2) . ?
N4 C29 1.436(19) . ?
N3 C15 1.37(2) . ?
N3 C17 1.48(2) . ?
N3 C16 1.43(2) . ?
N6 C40 1.44(2) . ?
N6 C41 1.4500(10) . ?
N6 C39 1.24(2) . ?
N1 C3 1.422(16) . ?
N1 C1 1.32(2) . ?
N1 C2 1.4498(11) . ?
C42 H42 0.9300 . ?
C42 N5 1.40(3) . ?
C40 H40A 0.9600 . ?
C40 H40B 0.9600 . ?
C40 H40C 0.9600 . ?
C41 H41A 0.9600 . ?
C41 H41B 0.9600 . ?
C41 H41C 0.9600 . ?
C15 H15 0.9300 . ?
C28 H28A 0.9600 . ?
C28 H28B 0.9600 . ?
C28 H28C 0.9600 . ?
C5 H5 0.9300 . ?
C27 H27 0.9300 . ?
C3 H3A 0.9600 . ?
C3 H3B 0.9600 . ?
C3 H3C 0.9600 . ?
N5 C43 1.47(2) . ?
N5 C44 1.43(2) . ?
C39 H39 0.9300 . ?
C4 H4A 0.9600 . ?
C4 H4B 0.9600 . ?
C4 H4C 0.9600 . ?
C29 H29A 0.9600 . ?
C29 H29B 0.9600 . ?
C29 H29C 0.9600 . ?
C17 H17A 0.9600 . ?
C17 H17B 0.9600 . ?
C17 H17C 0.9600 . ?
C6 H6A 0.9600 . ?
C6 H6B 0.9600 . ?
C6 H6C 0.9600 . ?
C1 H1 0.9300 . ?
C2 H2A 0.9600 . ?
C2 H2B 0.9600 . ?
C2 H2C 0.9600 . ?
C43 H43A 0.9600 . ?
C43 H43B 0.9600 . ?
C43 H43C 0.9600 . ?
C44 H44A 0.9600 . ?
C44 H44B 0.9600 . ?
C44 H44C 0.9600 . ?
C16 H16A 0.9600 . ?
C16 H16B 0.9600 . ?
C16 H16C 0.9600 . ?

loop_
_geom_torsion_atom_site_label_1
_geom_torsion_atom_site_label_2
_geom_torsion_atom_site_label_3
_geom_torsion_atom_site_label_4
_geom_torsion
_geom_torsion_site_symmetry_1
_geom_torsion_site_symmetry_2
_geom_torsion_site_symmetry_3
_geom_torsion_site_symmetry_4
_geom_torsion_publ_flag
Co2 O19 C30 O18 -3(3) . . . . ?
Co2 O19 C30 C31 174.6(13) . . . . ?
Co2 O10 C18 O9 -2.0(16) . . . . ?
Co2 O10 C18 C19 177.2(12) . . . . ?
Co2 O5 C13 O6 -12(3) . . . . ?
Co2 O5 C13 C12 167.0(13) . . . . ?
Co2 O9 C18 O10 2.0(16) . . . . ?
Co2 O9 C18 C19 -177.2(13) . . . . ?
Co2 O17 C27 N4 -159.6(17) . . . . ?
Co2 O16 C15 N3 -172.1(13) . . . . ?
Co1 O23 C37 O22 16(2) 4_675 . . . ?
Co1 O23 C37 C35 -167.7(10) 4_675 . . . ?
Co1 O13 C26 C23 175.0(10) 1_655 . . . ?
Co1 O13 C26 O15 -4.6(11) 1_655 . . . ?
Co1 O15 C26 C23 -174.9(10) 1_655 . . . ?
Co1 O15 C26 O13 4.7(12) 1_655 . . . ?
Co1 O2 C5 N2 170.1(12) . . . . ?
Co1 O1 C1 N1 163.1(14) . . . . ?
Co1 O3 C7 C8 -158.0(14) . . . . ?
Co1 O3 C7 O4 17(3) . . . . ?
Co3 O12 C25 O11 -0.8(13) 4_576 . . . ?
Co3 O12 C25 C21 177.1(8) 4_576 . . . ?
Co3 O21 C38 O20 -8(3) . . . . ?
Co3 O21 C38 C33 177.5(12) . . . . ?
Co3 O11 C25 O12 0.8(13) 4_576 . . . ?
Co3 O11 C25 C21 -177.0(9) 4_576 . . . ?
Co3 O7 C14 O8 33(3) 1_455 . . . ?
Co3 O7 C14 C10 -159.5(11) 1_455 . . . ?
Co3 O25 C39 N6 171.5(15) . . . . ?
Co3 O24 C42 N5 161.4(16) . . . . ?
C36 C35 C37 O23 10.2(15) . . . . ?
C36 C35 C37 O22 -173.0(10) . . . . ?
C23 C22 C21 C20 0.2(18) . . . . ?
C23 C22 C21 C25 178.3(10) . . . . ?
C23 C24 C19 C20 9(2) . . . . ?
C23 C24 C19 C18 175.1(13) . . . . ?
C22 C23 C24 C19 -7(2) . . . . ?
C22 C23 C26 O13 2.8(18) . . . . ?
C22 C23 C26 O15 -177.6(11) . . . . ?
C22 C21 C25 O12 5.6(16) . . . . ?
C22 C21 C25 O11 -176.4(11) . . . . ?
O19 C30 C31 C36 179.9(14) . . . . ?
O19 C30 C31 C32 1(2) . . . . ?
C24 C23 C22 C21 2(2) . . . . ?
C24 C23 C26 O13 -178.0(11) . . . . ?
C24 C23 C26 O15 1.6(18) . . . . ?
C24 C19 C18 O10 -169.6(14) . . . . ?
C24 C19 C18 O9 10(2) . . . . ?
O18 C30 C31 C36 -2.2(19) . . . . ?
O18 C30 C31 C32 178.6(13) . . . . ?
C20 C21 C25 O12 -176.3(11) . . . . ?
C20 C21 C25 O11 1.7(17) . . . . ?
C20 C19 C18 O10 -4(2) . . . . ?
C20 C19 C18 O9 175.2(15) . . . . ?
C32 C33 C38 O21 176.8(14) . . . . ?
C32 C33 C38 O20 2(2) . . . . ?
C21 C20 C19 C24 -7(2) . . . . ?
C21 C20 C19 C18 -172.6(12) . . . . ?
C31 C36 C35 C34 -0.1(16) . . . . ?
C31 C36 C35 C37 178.3(10) . . . . ?
C31 C32 C33 C34 0(2) . . . . ?
C31 C32 C33 C38 179.4(12) . . . . ?
C34 C33 C38 O21 -4(2) . . . . ?
C34 C33 C38 O20 -179.3(13) . . . . ?
C34 C35 C37 O23 -171.5(11) . . . . ?
C34 C35 C37 O22 5.4(16) . . . . ?
C33 C32 C31 C36 -1.1(19) . . . . ?
C33 C32 C31 C30 178.2(12) . . . . ?
C33 C34 C35 C36 -0.6(17) . . . . ?
C33 C34 C35 C37 -178.9(10) . . . . ?
C19 C20 C21 C22 2.1(19) . . . . ?
C19 C20 C21 C25 -176.0(11) . . . . ?
C8 C014 C12 C11 -8(2) . . . . ?
C8 C014 C12 C13 177.9(13) . . . . ?
C8 C9 C10 C11 -11(2) . . . . ?
C8 C9 C10 C14 -173.2(13) . . . . ?
C35 C36 C31 C32 0.9(17) . . . . ?
C35 C36 C31 C30 -178.3(11) . . . . ?
C35 C34 C33 C32 0.4(19) . . . . ?
C35 C34 C33 C38 -178.6(11) . . . . ?
C26 C23 C22 C21 -178.5(10) . . . . ?
C26 C23 C24 C19 173.8(12) . . . . ?
C014 C8 C9 C10 4(2) . . . . ?
C014 C8 C7 O4 16(2) . . . . ?
C014 C8 C7 O3 -168.6(15) . . . . ?
C014 C12 C11 C10 0(2) . . . . ?
C014 C12 C13 O5 -7(2) . . . . ?
C014 C12 C13 O6 171.8(14) . . . . ?
C12 C11 C10 C9 9(2) . . . . ?
C12 C11 C10 C14 171.2(13) . . . . ?
C11 C12 C13 O5 179.0(15) . . . . ?
C11 C12 C13 O6 -2(2) . . . . ?
C11 C10 C14 O7 25(2) . . . . ?
C11 C10 C14 O8 -166.0(14) . . . . ?
C9 C8 C014 C12 6(2) . . . . ?
C9 C8 C7 O4 -169.8(15) . . . . ?
C9 C8 C7 O3 6(2) . . . . ?
C9 C10 C14 O7 -172.8(14) . . . . ?
C9 C10 C14 O8 -4(2) . . . . ?
O24 C42 N5 C43 -172(3) . . . . ?
O24 C42 N5 C44 0(5) . . . . ?
C7 C8 C014 C12 -179.2(13) . . . . ?
C7 C8 C9 C10 -170.9(14) . . . . ?
C13 C12 C11 C10 174.0(13) . . . . ?
C40 N6 C39 O25 173(2) . . . . ?
C41 N6 C39 O25 -4(3) . . . . ?
C28 N4 C27 O17 178(2) . . . . ?
C3 N1 C1 O1 -172(2) . . . . ?
C4 N2 C5 O2 -12(3) . . . . ?
C29 N4 C27 O17 -7(4) . . . . ?
C17 N3 C15 O16 -173(2) . . . . ?
C6 N2 C5 O2 173.8(17) . . . . ?
C2 N1 C1 O1 -7(3) . . . . ?
C16 N3 C15 O16 3(3) . . . . ?

loop_
_platon_squeeze_void_nr
_platon_squeeze_void_average_x
_platon_squeeze_void_average_y
_platon_squeeze_void_average_z
_platon_squeeze_void_volume
_platon_squeeze_void_count_electrons
_platon_squeeze_void_content
1 0.257 0.008 0.092 144 44 ' '
2 0.760 0.020 0.248 151 41 ' '
3 0.253 0.015 0.424 156 44 ' '
4 0.747 -0.016 0.576 156 44 ' '
5 0.240 -0.021 0.752 151 41 ' '
6 0.743 -0.008 0.908 143 44 ' '
7 0.260 0.479 0.748 151 41 ' '
8 0.757 0.492 0.592 144 44 ' '
9 0.753 0.484 0.924 156 44 ' '
10 0.247 0.515 0.076 156 44 ' '
11 0.740 0.520 0.252 151 41 ' '
12 0.243 0.508 0.408 143 44 ' '

loop_
_twin_individual_id
_twin_individual_mass_fraction_refined
1 0.656(3)
2 0.344(3)
